data_4333018
loop_
_publ_author_name
'Esteruelas, Miguel A.'
'Garc\'ia-Yebra, Cristina'
'Oliv\'an, Montserrat'
'O\~nate, Enrique'

_publ_section_title
;
 Preparation and Characterization of Novel Os&#x2212;Diolefin
 Dimers:&#x00A0; New Entry to Os&#x2212;Cyclooctadiene Complexes
;
_journal_issue 25
_journal_name_full 'Inorganic Chemistry'
_journal_page_first 10162
_journal_page_last 10171
_journal_paper_doi 10.1021/ic0612799
_journal_volume 45
_journal_year 2006
_chemical_formula_sum 'C20 H38 Cl4 O2 Os2'
_chemical_formula_weight 832.70
_chemical_name_systematic
; 
 ? 
;
_space_group_IT_number 4
_symmetry_cell_setting monoclinic
_symmetry_space_group_name_Hall 'P 2yb'
_symmetry_space_group_name_H-M 'P 1 21 1'
_atom_sites_solution_hydrogens geom
_atom_sites_solution_primary direct
_atom_sites_solution_secondary difmap
_audit_creation_method SHELXL-97
_cell_angle_alpha 90.00
_cell_angle_beta 97.064(3)
_cell_angle_gamma 90.00
_cell_formula_units_Z 2
_cell_length_a 9.0837(14)
_cell_length_b 8.6975(13)
_cell_length_c 15.876(2)
_cell_measurement_reflns_used 918
_cell_measurement_temperature 223(2)
_cell_measurement_theta_max 25
_cell_measurement_theta_min 2
_cell_volume 1244.8(3)
_computing_cell_refinement 'SAINT+ v. 6.02 (Bruker AXS, 1999)'
_computing_data_collection 'SMART v. 5.625 (Bruker AXS, 2000)'
_computing_data_reduction 'SAINT+ v. 6.02 (Bruker AXS, 1999)'
_computing_molecular_graphics 'XP, SHELXTL v. 6.1 (Bruker, 2000)'
_computing_publication_material 'XCIF, SHELXTL v. 6.1 (Bruker, 2000)'
_computing_structure_refinement 'SHELXL-97 (Sheldrick, 1997)'
_computing_structure_solution 'SHELXS-97 (Sheldrick, 1990)'
_diffrn_ambient_temperature 223(2)
_diffrn_detector_area_resol_mean 8.26
_diffrn_measured_fraction_theta_full 0.997
_diffrn_measured_fraction_theta_max 0.943
_diffrn_measurement_device_type 'Bruker SMART APEX CCD system'
_diffrn_measurement_method '\w rotations with narrow frames'
_diffrn_radiation_monochromator graphite
_diffrn_radiation_source 'normal-focus sealed tube'
_diffrn_radiation_type MoK\a
_diffrn_radiation_wavelength 0.71073
_diffrn_reflns_av_R_equivalents 0.0446
_diffrn_reflns_av_sigmaI/netI 0.0574
_diffrn_reflns_limit_h_max 12
_diffrn_reflns_limit_h_min -12
_diffrn_reflns_limit_k_max 11
_diffrn_reflns_limit_k_min -11
_diffrn_reflns_limit_l_max 21
_diffrn_reflns_limit_l_min -21
_diffrn_reflns_number 15632
_diffrn_reflns_theta_full 27.50
_diffrn_reflns_theta_max 28.90
_diffrn_reflns_theta_min 2.46
_diffrn_standards_decay_% 'no decay'
_exptl_absorpt_coefficient_mu 10.642
_exptl_absorpt_correction_T_max 0.297
_exptl_absorpt_correction_T_min 0.157
_exptl_absorpt_correction_type multi-scan
_exptl_absorpt_process_details
;
 Absorption correction performed with SADABS program. This is based on the
method of Blessing: Blessing, R. H., Acta Crystallogr., Sect. A 1995, 51, 33.
;
_exptl_crystal_colour 'dark orange'
_exptl_crystal_density_diffrn 2.222
_exptl_crystal_density_method 'not measured'
_exptl_crystal_description 'irregular block'
_exptl_crystal_F_000 788
_exptl_crystal_size_max 0.24
_exptl_crystal_size_mid 0.24
_exptl_crystal_size_min 0.16
_refine_diff_density_max 1.918
_refine_diff_density_min -1.185
_refine_diff_density_rms 0.167
_refine_ls_abs_structure_details 'Flack H D (1983), Acta Cryst. A39, 876-881'
_refine_ls_abs_structure_Flack 0.001(12)
_refine_ls_extinction_method none
_refine_ls_goodness_of_fit_ref 0.961
_refine_ls_hydrogen_treatment mixed
_refine_ls_matrix_type full
_refine_ls_number_parameters 266
_refine_ls_number_reflns 6002
_refine_ls_number_restraints 3
_refine_ls_restrained_S_all 0.961
_refine_ls_R_factor_all 0.0449
_refine_ls_R_factor_gt 0.0394
_refine_ls_shift/su_max 0.007
_refine_ls_shift/su_mean 0.000
_refine_ls_structure_factor_coef Fsqd
_refine_ls_weighting_details 'calc w=1/[\s^2^(Fo^2^)+(0.0430P)^2^+0.0000P] where P=(Fo^2^+2Fc^2^)/3'
_refine_ls_weighting_scheme calc
_refine_ls_wR_factor_gt 0.0831
_refine_ls_wR_factor_ref 0.0848
_reflns_number_gt 5363
_reflns_number_total 6002
_reflns_threshold_expression >2sigma(I)
_cod_data_source_file ic0612799sup1.cif
_cod_data_source_block mae175as
_cod_original_cell_volume 1244.7(3)
_cod_database_code 4333018

loop_
_symmetry_equiv_pos_as_xyz
'x, y, z'
'-x, y+1/2, -z'

loop_
_atom_site_label
_atom_site_type_symbol
_atom_site_fract_x
_atom_site_fract_y
_atom_site_fract_z
_atom_site_U_iso_or_equiv
_atom_site_adp_type
_atom_site_occupancy
_atom_site_symmetry_multiplicity
_atom_site_calc_flag
_atom_site_refinement_flags
Os1 Os 0.86100(4) 0.34676(3) 1.27564(2) 0.03334(10) Uani 1 1 d D
H01 H 0.747(8) 0.249(8) 1.349(6) 0.050 Uiso 1 1 d D
Os2 Os 0.63426(4) 0.12641(4) 1.26969(2) 0.03341(9) Uani 1 1 d D
Cl1 Cl 0.6602(3) 0.3165(3) 1.15866(15) 0.0431(6) Uani 1 1 d .
Cl2 Cl 0.8954(3) 0.0692(3) 1.25930(19) 0.0467(6) Uani 1 1 d .
Cl3 Cl 1.0267(3) 0.3851(3) 1.17015(19) 0.0572(7) Uani 1 1 d .
Cl4 Cl 0.5722(4) -0.0630(3) 1.15963(19) 0.0584(8) Uani 1 1 d .
C1 C 0.7552(12) 0.5434(10) 1.3231(7) 0.045(2) Uani 1 1 d .
H1 H 0.6541 0.5611 1.2936 0.054 Uiso 1 1 calc R
C2 C 0.8662(11) 0.5935(11) 1.2760(7) 0.043(3) Uani 1 1 d .
H2 H 0.8293 0.6417 1.2210 0.052 Uiso 1 1 calc R
C3 C 1.0084(13) 0.6584(13) 1.3180(11) 0.071(4) Uani 1 1 d .
H3A H 0.9862 0.7279 1.3633 0.086 Uiso 1 1 calc R
H3B H 1.0536 0.7199 1.2763 0.086 Uiso 1 1 calc R
C4 C 1.1197(13) 0.5415(15) 1.3553(9) 0.065(3) Uani 1 1 d .
H4A H 1.2033 0.5410 1.3217 0.078 Uiso 1 1 calc R
H4B H 1.1578 0.5737 1.4130 0.078 Uiso 1 1 calc R
C5 C 1.0611(12) 0.3809(13) 1.3587(8) 0.056(3) Uani 1 1 d .
H5 H 1.1368 0.3005 1.3540 0.068 Uiso 1 1 calc R
C6 C 0.9507(10) 0.3370(13) 1.4075(6) 0.044(2) Uani 1 1 d .
H6 H 0.9623 0.2316 1.4308 0.053 Uiso 1 1 calc R
C7 C 0.8841(14) 0.4482(16) 1.4631(8) 0.066(4) Uani 1 1 d .
H7A H 0.9626 0.5159 1.4899 0.080 Uiso 1 1 calc R
H7B H 0.8440 0.3911 1.5084 0.080 Uiso 1 1 calc R
C8 C 0.7609(19) 0.5473(15) 1.4170(8) 0.080(5) Uani 1 1 d .
H8A H 0.6653 0.5120 1.4325 0.096 Uiso 1 1 calc R
H8B H 0.7751 0.6538 1.4363 0.096 Uiso 1 1 calc R
C9 C 0.4614(11) 0.2544(11) 1.3185(7) 0.040(2) Uani 1 1 d .
H9 H 0.4500 0.3610 1.2969 0.048 Uiso 1 1 calc R
C10 C 0.3990(10) 0.1419(14) 1.2612(7) 0.045(2) Uani 1 1 d .
H10 H 0.3514 0.1840 1.2066 0.054 Uiso 1 1 calc R
C11 C 0.3316(15) -0.0003(15) 1.2870(11) 0.071(4) Uani 1 1 d .
H11A H 0.2934 -0.0573 1.2357 0.085 Uiso 1 1 calc R
H11B H 0.2465 0.0268 1.3164 0.085 Uiso 1 1 calc R
C12 C 0.4296(12) -0.1049(14) 1.3430(8) 0.058(3) Uani 1 1 d .
H12A H 0.4139 -0.2105 1.3224 0.070 Uiso 1 1 calc R
H12B H 0.4008 -0.1003 1.4004 0.070 Uiso 1 1 calc R
C13 C 0.5906(12) -0.0672(11) 1.3471(6) 0.043(2) Uani 1 1 d .
H13 H 0.6548 -0.1574 1.3406 0.051 Uiso 1 1 calc R
C14 C 0.6605(11) 0.0510(12) 1.3995(6) 0.040(2) Uani 1 1 d .
H14 H 0.7643 0.0279 1.4228 0.048 Uiso 1 1 calc R
C15 C 0.5794(12) 0.1476(13) 1.4565(7) 0.049(3) Uani 1 1 d .
H15A H 0.5385 0.0803 1.4973 0.059 Uiso 1 1 calc R
H15B H 0.6504 0.2170 1.4887 0.059 Uiso 1 1 calc R
C16 C 0.4584(14) 0.2396(16) 1.4125(7) 0.062(3) Uani 1 1 d .
H16A H 0.4625 0.3428 1.4374 0.074 Uiso 1 1 calc R
H16B H 0.3638 0.1932 1.4225 0.074 Uiso 1 1 calc R
O1 O 0.9582(10) 0.1466(11) 1.0388(6) 0.069(2) Uani 1 1 d .
H1A H 0.9693 0.2206 1.0719 0.104 Uiso 1 1 calc R
O2 O 0.7214(11) 0.0220(12) 1.0112(6) 0.069(2) Uani 1 1 d .
H2A H 0.6831 0.0035 1.0550 0.104 Uiso 1 1 calc R
H02 H 0.816(13) 0.092(14) 1.031(7) 0.05(3) Uiso 1 1 d .
C17 C 1.0860(17) 0.040(2) 1.0563(12) 0.094(5) Uani 1 1 d .
H17A H 1.1140 0.0317 1.1177 0.113 Uiso 1 1 calc R
H17B H 1.0577 -0.0622 1.0342 0.113 Uiso 1 1 calc R
C18 C 1.2121(15) 0.096(3) 1.0165(11) 0.106(6) Uani 1 1 d .
H18A H 1.1765 0.1488 0.9640 0.159 Uiso 1 1 calc R
H18B H 1.2739 0.0101 1.0043 0.159 Uiso 1 1 calc R
H18C H 1.2696 0.1670 1.0546 0.159 Uiso 1 1 calc R
C19 C 0.6132(14) 0.109(2) 0.9498(8) 0.077(4) Uani 1 1 d .
H19A H 0.5152 0.0608 0.9463 0.092 Uiso 1 1 calc R
H19B H 0.6045 0.2150 0.9698 0.092 Uiso 1 1 calc R
C20 C 0.6627(17) 0.110(2) 0.8685(10) 0.094(5) Uani 1 1 d .
H20A H 0.7607 0.1557 0.8724 0.140 Uiso 1 1 calc R
H20B H 0.5943 0.1694 0.8295 0.140 Uiso 1 1 calc R
H20C H 0.6668 0.0053 0.8478 0.140 Uiso 1 1 calc R

loop_
_atom_site_aniso_label
_atom_site_aniso_U_11
_atom_site_aniso_U_22
_atom_site_aniso_U_33
_atom_site_aniso_U_23
_atom_site_aniso_U_13
_atom_site_aniso_U_12
Os1 0.03417(18) 0.02965(17) 0.0359(2) -0.00216(16) 0.00317(15) 0.00014(16)
Os2 0.03540(19) 0.03136(18) 0.03328(19) -0.00035(16) 0.00349(14) -0.00135(16)
Cl1 0.0483(13) 0.0460(15) 0.0337(12) 0.0030(10) 0.0001(10) -0.0066(11)
Cl2 0.0429(13) 0.0324(11) 0.0661(17) -0.0060(12) 0.0124(12) 0.0066(10)
Cl3 0.0566(16) 0.0578(18) 0.0611(18) -0.0098(13) 0.0229(14) -0.0154(13)
Cl4 0.0728(19) 0.0534(17) 0.0500(17) -0.0122(13) 0.0112(15) -0.0225(15)
C1 0.058(6) 0.023(5) 0.055(7) 0.001(4) 0.011(5) 0.011(4)
C2 0.055(7) 0.027(5) 0.047(6) -0.003(4) 0.006(5) 0.001(4)
C3 0.053(7) 0.044(7) 0.116(12) -0.014(7) 0.006(7) -0.017(5)
C4 0.051(7) 0.075(9) 0.065(8) 0.003(7) -0.005(6) -0.016(6)
C5 0.050(6) 0.054(8) 0.060(7) -0.006(6) -0.012(6) 0.000(5)
C6 0.046(5) 0.037(5) 0.045(6) 0.004(5) -0.008(4) -0.005(5)
C7 0.055(7) 0.096(10) 0.046(7) -0.013(7) -0.003(6) -0.014(7)
C8 0.142(14) 0.047(7) 0.056(8) 0.000(6) 0.033(9) 0.033(8)
C9 0.037(5) 0.039(5) 0.044(6) 0.001(4) 0.005(5) 0.002(4)
C10 0.036(5) 0.056(7) 0.041(5) 0.012(5) -0.003(4) -0.002(5)
C11 0.055(7) 0.059(8) 0.100(11) 0.002(7) 0.015(8) -0.005(6)
C12 0.060(7) 0.058(7) 0.054(7) 0.013(6) 0.001(6) -0.020(6)
C13 0.055(6) 0.034(5) 0.039(6) 0.005(4) 0.006(5) -0.001(4)
C14 0.041(5) 0.045(6) 0.034(5) 0.002(4) 0.003(4) -0.003(4)
C15 0.058(6) 0.044(6) 0.046(6) -0.001(5) 0.009(5) -0.008(5)
C16 0.061(8) 0.084(9) 0.041(7) -0.001(6) 0.007(6) 0.023(7)
O1 0.073(6) 0.066(6) 0.069(6) -0.011(5) 0.012(5) 0.001(5)
O2 0.074(6) 0.079(6) 0.057(6) -0.010(5) 0.015(5) -0.006(5)
C17 0.081(10) 0.091(12) 0.106(13) -0.025(10) -0.012(10) 0.016(9)
C18 0.056(8) 0.162(19) 0.101(13) -0.024(13) 0.012(9) 0.016(11)
C19 0.066(8) 0.101(11) 0.062(8) -0.006(8) 0.003(7) 0.018(9)
C20 0.085(10) 0.111(13) 0.086(11) 0.002(11) 0.015(9) 0.047(10)

loop_
_atom_type_symbol
_atom_type_description
_atom_type_scat_dispersion_real
_atom_type_scat_dispersion_imag
_atom_type_scat_source
C C 0.0033 0.0016 'International Tables Vol C Tables 4.2.6.8 and 6.1.1.4'
H H 0.0000 0.0000 'International Tables Vol C Tables 4.2.6.8 and 6.1.1.4'
O O 0.0106 0.0060 'International Tables Vol C Tables 4.2.6.8 and 6.1.1.4'
Cl Cl 0.1484 0.1585 'International Tables Vol C Tables 4.2.6.8 and 6.1.1.4'
Os Os -1.2165 7.6030 'International Tables Vol C Tables 4.2.6.8 and 6.1.1.4'

loop_
_geom_angle_atom_site_label_1
_geom_angle_atom_site_label_2
_geom_angle_atom_site_label_3
_geom_angle
C5 Os1 C1 93.3(4)
C5 Os1 C2 80.9(4)
C1 Os1 C2 38.0(4)
C5 Os1 C6 38.0(4)
C1 Os1 C6 79.8(4)
C2 Os1 C6 91.8(4)
C5 Os1 Cl3 81.5(4)
C1 Os1 Cl3 118.6(3)
C2 Os1 Cl3 81.3(3)
C6 Os1 Cl3 119.2(3)
C5 Os1 Cl2 95.3(3)
C1 Os1 Cl2 153.0(3)
C2 Os1 Cl2 169.0(3)
C6 Os1 Cl2 91.5(3)
Cl3 Os1 Cl2 87.95(10)
C5 Os1 Cl1 169.1(4)
C1 Os1 Cl1 91.6(3)
C2 Os1 Cl1 97.1(3)
C6 Os1 Cl1 152.8(3)
Cl3 Os1 Cl1 87.62(10)
Cl2 Os1 Cl1 84.66(9)
C5 Os1 Os2 133.0(3)
C1 Os1 Os2 101.4(3)
C2 Os1 Os2 134.3(3)
C6 Os1 Os2 101.2(3)
Cl3 Os1 Os2 126.15(7)
Cl2 Os1 Os2 55.02(6)
Cl1 Os1 Os2 55.02(6)
C5 Os1 H01 100(3)
C1 Os1 H01 81(3)
C2 Os1 H01 118(3)
C6 Os1 H01 63(3)
Cl3 Os1 H01 161(3)
Cl2 Os1 H01 73(3)
Cl1 Os1 H01 90(3)
Os2 Os1 H01 41(2)
C10 Os2 C9 38.4(4)
C10 Os2 C14 94.1(4)
C9 Os2 C14 79.1(4)
C10 Os2 C13 80.3(4)
C9 Os2 C13 90.3(4)
C14 Os2 C13 38.6(4)
C10 Os2 Cl4 81.6(3)
C9 Os2 Cl4 119.9(3)
C14 Os2 Cl4 118.3(3)
C13 Os2 Cl4 80.6(3)
C10 Os2 Cl2 169.0(3)
C9 Os2 Cl2 152.6(3)
C14 Os2 Cl2 90.5(3)
C13 Os2 Cl2 97.3(3)
Cl4 Os2 Cl2 87.40(10)
C10 Os2 Cl1 95.5(3)
C9 Os2 Cl1 92.8(3)
C14 Os2 Cl1 152.6(3)
C13 Os2 Cl1 168.8(3)
Cl4 Os2 Cl1 88.53(9)
Cl2 Os2 Cl1 84.78(9)
C10 Os2 Os1 133.3(3)
C9 Os2 Os1 101.6(3)
C14 Os2 Os1 100.5(3)
C13 Os2 Os1 134.6(3)
Cl4 Os2 Os1 126.49(7)
Cl2 Os2 Os1 55.11(6)
Cl1 Os2 Os1 55.12(6)
C10 Os2 H01 118(3)
C9 Os2 H01 80(3)
C14 Os2 H01 62(3)
C13 Os2 H01 101(3)
Cl4 Os2 H01 160(3)
Cl2 Os2 H01 73(3)
Cl1 Os2 H01 90(3)
Os1 Os2 H01 41(2)
Os2 Cl1 Os1 69.86(7)
Os2 Cl2 Os1 69.87(6)
C2 C1 C8 126.3(12)
C2 C1 Os1 71.1(6)
C8 C1 Os1 114.1(7)
C2 C1 H1 112.8
C8 C1 H1 112.8
Os1 C1 H1 112.8
C1 C2 C3 121.5(11)
C1 C2 Os1 70.9(5)
C3 C2 Os1 113.4(7)
C1 C2 H2 114.6
C3 C2 H2 114.6
Os1 C2 H2 114.6
C2 C3 C4 115.1(9)
C2 C3 H3A 108.5
C4 C3 H3A 108.5
C2 C3 H3B 108.5
C4 C3 H3B 108.5
H3A C3 H3B 107.5
C5 C4 C3 114.8(9)
C5 C4 H4A 108.6
C3 C4 H4A 108.6
C5 C4 H4B 108.6
C3 C4 H4B 108.6
H4A C4 H4B 107.5
C6 C5 C4 123.9(11)
C6 C5 Os1 71.8(6)
C4 C5 Os1 112.8(8)
C6 C5 H5 113.7
C4 C5 H5 113.7
Os1 C5 H5 113.7
C5 C6 C7 121.7(11)
C5 C6 Os1 70.2(6)
C7 C6 Os1 114.8(8)
C5 C6 H6 114.3
C7 C6 H6 114.3
Os1 C6 H6 114.3
C6 C7 C8 114.2(10)
C6 C7 H7A 108.7
C8 C7 H7A 108.7
C6 C7 H7B 108.7
C8 C7 H7B 108.7
H7A C7 H7B 107.6
C1 C8 C7 113.7(11)
C1 C8 H8A 108.8
C7 C8 H8A 108.8
C1 C8 H8B 108.8
C7 C8 H8B 108.8
H8A C8 H8B 107.7
C10 C9 C16 121.9(10)
C10 C9 Os2 70.1(6)
C16 C9 Os2 114.7(7)
C10 C9 H9 114.2
C16 C9 H9 114.2
Os2 C9 H9 114.2
C9 C10 C11 123.8(11)
C9 C10 Os2 71.4(6)
C11 C10 Os2 112.4(8)
C9 C10 H10 114.0
C11 C10 H10 114.0
Os2 C10 H10 114.0
C10 C11 C12 116.4(11)
C10 C11 H11A 108.2
C12 C11 H11A 108.2
C10 C11 H11B 108.2
C12 C11 H11B 108.2
H11A C11 H11B 107.3
C11 C12 C13 113.8(10)
C11 C12 H12A 108.8
C13 C12 H12A 108.8
C11 C12 H12B 108.8
C13 C12 H12B 108.8
H12A C12 H12B 107.7
C14 C13 C12 123.3(10)
C14 C13 Os2 70.6(5)
C12 C13 Os2 113.2(7)
C14 C13 H13 114.1
C12 C13 H13 114.1
Os2 C13 H13 114.1
C13 C14 C15 122.9(9)
C13 C14 Os2 70.8(5)
C15 C14 Os2 113.8(7)
C13 C14 H14 114.0
C15 C14 H14 114.0
Os2 C14 H14 114.0
C16 C15 C14 114.6(10)
C16 C15 H15A 108.6
C14 C15 H15A 108.6
C16 C15 H15B 108.6
C14 C15 H15B 108.6
H15A C15 H15B 107.6
C15 C16 C9 114.6(10)
C15 C16 H16A 108.6
C9 C16 H16A 108.6
C15 C16 H16B 108.6
C9 C16 H16B 108.6
H16A C16 H16B 107.6
C17 O1 H1A 109.5
C17 O1 H02 121(5)
H1A O1 H02 111.4
C19 O2 H2A 109.5
C19 O2 H02 110(6)
H2A O2 H02 105.3
C18 C17 O1 110.4(15)
C18 C17 H17A 109.6
O1 C17 H17A 109.6
C18 C17 H17B 109.6
O1 C17 H17B 109.6
H17A C17 H17B 108.1
C17 C18 H18A 109.5
C17 C18 H18B 109.5
H18A C18 H18B 109.5
C17 C18 H18C 109.5
H18A C18 H18C 109.5
H18B C18 H18C 109.5
C20 C19 O2 109.8(11)
C20 C19 H19A 109.7
O2 C19 H19A 109.7
C20 C19 H19B 109.7
O2 C19 H19B 109.7
H19A C19 H19B 108.2
C19 C20 H20A 109.5
C19 C20 H20B 109.5
H20A C20 H20B 109.5
C19 C20 H20C 109.5
H20A C20 H20C 109.5
H20B C20 H20C 109.5

loop_
_geom_bond_atom_site_label_1
_geom_bond_atom_site_label_2
_geom_bond_distance
Os1 C5 2.130(11)
Os1 C1 2.144(9)
Os1 C2 2.147(10)
Os1 C6 2.152(10)
Os1 Cl3 2.408(3)
Os1 Cl2 2.452(3)
Os1 Cl1 2.452(2)
Os1 Os2 2.8065(6)
Os1 H01 1.86(7)
Os2 C10 2.129(10)
Os2 C9 2.145(10)
Os2 C14 2.149(10)
Os2 C13 2.151(10)
Os2 Cl4 2.417(3)
Os2 Cl2 2.449(3)
Os2 Cl1 2.449(2)
Os2 H01 1.86(7)
C1 C2 1.397(14)
C1 C8 1.486(17)
C1 H1 0.9900
C2 C3 1.489(15)
C2 H2 0.9900
C3 C4 1.503(17)
C3 H3A 0.9800
C3 H3B 0.9800
C4 C5 1.499(16)
C4 H4A 0.9800
C4 H4B 0.9800
C5 C6 1.393(15)
C5 H5 0.9900
C6 C7 1.488(16)
C6 H6 0.9900
C7 C8 1.527(18)
C7 H7A 0.9800
C7 H7B 0.9800
C8 H8A 0.9800
C8 H8B 0.9800
C9 C10 1.407(15)
C9 C16 1.501(15)
C9 H9 0.9900
C10 C11 1.461(16)
C10 H10 0.9900
C11 C12 1.487(17)
C11 H11A 0.9800
C11 H11B 0.9800
C12 C13 1.492(14)
C12 H12A 0.9800
C12 H12B 0.9800
C13 C14 1.422(14)
C13 H13 0.9900
C14 C15 1.494(14)
C14 H14 0.9900
C15 C16 1.465(15)
C15 H15A 0.9800
C15 H15B 0.9800
C16 H16A 0.9800
C16 H16B 0.9800
O1 C17 1.484(16)
O1 H1A 0.8300
O1 H02 1.37(12)
O2 C19 1.502(16)
O2 H2A 0.8300
O2 H02 1.07(12)
C17 C18 1.46(2)
C17 H17A 0.9800
C17 H17B 0.9800
C18 H18A 0.9700
C18 H18B 0.9700
C18 H18C 0.9700
C19 C20 1.419(18)
C19 H19A 0.9800
C19 H19B 0.9800
C20 H20A 0.9700
C20 H20B 0.9700
C20 H20C 0.9700

loop_
_geom_hbond_atom_site_label_D
_geom_hbond_atom_site_label_H
_geom_hbond_atom_site_label_A
_geom_hbond_distance_DH
_geom_hbond_distance_HA
_geom_hbond_distance_DA
_geom_hbond_angle_DHA
O2 H02 O1 1.07(12) 1.37(12) 2.400(13) 160(10)
O1 H1A Cl3 0.83 2.13 2.954(10) 169.7
O2 H2A Cl4 0.83 2.13 2.953(10) 173.8
